data_4074768
loop_
_publ_author_name
'Reger, Daniel L.'
'Watson, Russell P.'
'Smith, Mark D.'
'Pellechia, Perry J.'

_publ_section_title
;
 Controlling the Addition of Metal Centers to a Bis(pyrazolyl)methane
 Starburst Ligand:&#x00A0; Direct Routes to Mono-, Bi-, and Trimetallic
 Rhenium(I) Complexes
;
_journal_issue 3
_journal_name_full Organometallics
_journal_page_first 743
_journal_paper_doi 10.1021/om0508684
_journal_volume 25
_journal_year 2006
_chemical_formula_moiety 'C36 H24 Br3 N12 O9 Re3, 3(C3 H6 O)'
_chemical_formula_sum 'C45 H42 Br3 N12 O12 Re3'
_chemical_formula_weight 1741.24
_chemical_name_systematic
; 
 ? 
;
_space_group_IT_number 14
_symmetry_cell_setting monoclinic
_symmetry_space_group_name_Hall '-P 2ybc'
_symmetry_space_group_name_H-M 'P 1 21/c 1'
_atom_sites_solution_hydrogens geom
_atom_sites_solution_primary direct
_atom_sites_solution_secondary difmap
_audit_creation_method SHELXL-97
_cell_angle_alpha 90.00
_cell_angle_beta 92.7560(10)
_cell_angle_gamma 90.00
_cell_formula_units_Z 4
_cell_length_a 10.6215(5)
_cell_length_b 14.1987(7)
_cell_length_c 36.1523(17)
_cell_measurement_reflns_used 8198
_cell_measurement_temperature 150(1)
_cell_measurement_theta_max 26.380
_cell_measurement_theta_min 2.180
_cell_volume 5445.9(5)
_computing_cell_refinement 'SAINT+ NT V6.22 (Bruker, 2001)'
_computing_data_collection 'SMART NT V5.625 (Bruker, 1998)'
_computing_data_reduction 'SAINT+ NT V6.22'
_computing_molecular_graphics 'SHELXTL V6.1 (Sheldrick, 2000)'
_computing_publication_material 'SHELXTL V6.1'
_computing_structure_refinement 'SHELXL-97 (Sheldrick, 1997)'
_computing_structure_solution 'SHELXS-97 (Sheldrick, 1990)'
_diffrn_ambient_temperature 150(1)
_diffrn_measured_fraction_theta_full 0.998
_diffrn_measured_fraction_theta_max 0.998
_diffrn_measurement_device_type 'Bruker SMART APEX CCD diffractometer'
_diffrn_measurement_method 'omega scans'
_diffrn_radiation_monochromator graphite
_diffrn_radiation_source 'fine-focus sealed tube'
_diffrn_radiation_type MoK\a
_diffrn_radiation_wavelength 0.71073
_diffrn_reflns_av_R_equivalents 0.0511
_diffrn_reflns_av_sigmaI/netI 0.0498
_diffrn_reflns_limit_h_max 13
_diffrn_reflns_limit_h_min -13
_diffrn_reflns_limit_k_max 17
_diffrn_reflns_limit_k_min -17
_diffrn_reflns_limit_l_max 45
_diffrn_reflns_limit_l_min -41
_diffrn_reflns_number 41701
_diffrn_reflns_theta_full 26.41
_diffrn_reflns_theta_max 26.41
_diffrn_reflns_theta_min 1.54
_diffrn_standards_decay_% none
_exptl_absorpt_coefficient_mu 8.922
_exptl_absorpt_correction_T_max 1.0000
_exptl_absorpt_correction_T_min 0.6632
_exptl_absorpt_correction_type multi-scan
_exptl_absorpt_process_details '(SADABS, Bruker, 2001)'
_exptl_crystal_colour colorless
_exptl_crystal_density_diffrn 2.124
_exptl_crystal_density_method 'not measured'
_exptl_crystal_description prism
_exptl_crystal_F_000 3288
_exptl_crystal_size_max 0.26
_exptl_crystal_size_mid 0.20
_exptl_crystal_size_min 0.12
_refine_diff_density_max 2.657
_refine_diff_density_min -0.603
_refine_diff_density_rms 0.179
_refine_ls_extinction_method none
_refine_ls_goodness_of_fit_ref 1.044
_refine_ls_hydrogen_treatment constr
_refine_ls_matrix_type full
_refine_ls_number_parameters 677
_refine_ls_number_reflns 11156
_refine_ls_number_restraints 0
_refine_ls_restrained_S_all 1.044
_refine_ls_R_factor_all 0.0492
_refine_ls_R_factor_gt 0.0382
_refine_ls_shift/su_max 0.002
_refine_ls_shift/su_mean 0.000
_refine_ls_structure_factor_coef Fsqd
_refine_ls_weighting_details 'calc w=1/[\s^2^(Fo^2^)+(0.0432P)^2^+5.0474P] where P=(Fo^2^+2Fc^2^)/3'
_refine_ls_weighting_scheme calc
_refine_ls_wR_factor_gt 0.0858
_refine_ls_wR_factor_ref 0.0905
_reflns_number_gt 9294
_reflns_number_total 11156
_reflns_threshold_expression >2sigma(I)
_cod_data_source_file om0508684si20051007_114323.cif
_cod_data_source_block 5rw720bs
_cod_depositor_comments
;
The following automatic conversions were performed:

'_symmetry_cell_setting' value 'Monoclinic' changed to 'monoclinic'
according to /home/saulius/struct/CIF-dictionaries/cif_core.dic
dictionary named 'cif_core.dic' version 2.4.1 from 2010-06-29.

Automatic conversion script
Id: cif_fix_values 1715 2011-07-08 13:25:40Z adriana 
;
_cod_original_sg_symbol_H-M 'P 21/c'
_cod_database_code 4074768

loop_
_symmetry_equiv_pos_as_xyz
'x, y, z'
'-x, y+1/2, -z+1/2'
'-x, -y, -z'
'x, -y-1/2, z-1/2'

loop_
_atom_site_label
_atom_site_type_symbol
_atom_site_fract_x
_atom_site_fract_y
_atom_site_fract_z
_atom_site_U_iso_or_equiv
_atom_site_adp_type
_atom_site_occupancy
_atom_site_symmetry_multiplicity
_atom_site_calc_flag
_atom_site_refinement_flags
Re1 Re 0.66003(2) 0.234711(18) 0.036101(7) 0.02436(7) Uani 1 1 d .
Re2 Re 0.25021(2) 0.513191(18) 0.217613(7) 0.02335(7) Uani 1 1 d .
Re3 Re 0.14067(2) 0.045054(17) 0.125504(8) 0.02578(7) Uani 1 1 d .
Br1 Br 0.63562(7) 0.25339(5) -0.03642(2) 0.03697(17) Uani 1 1 d .
Br2 Br 0.30183(7) 0.64445(5) 0.26717(2) 0.03628(17) Uani 1 1 d .
Br3 Br 0.16206(7) -0.12767(5) 0.15087(2) 0.03996(18) Uani 1 1 d .
C1 C 0.4015(6) 0.3663(4) 0.06315(17) 0.0224(13) Uani 1 1 d .
H1 H 0.3252 0.4075 0.0631 0.027 Uiso 1 1 calc R
C2 C 0.5511(6) 0.4619(4) 0.19114(18) 0.0250(14) Uani 1 1 d .
H2 H 0.6443 0.4613 0.1885 0.030 Uiso 1 1 calc R
C3 C 0.4289(5) 0.1268(4) 0.16862(17) 0.0213(13) Uani 1 1 d .
H3 H 0.5074 0.1202 0.1848 0.026 Uiso 1 1 calc R
C4 C 0.4321(5) 0.3384(4) 0.10293(17) 0.0204(13) Uani 1 1 d .
C5 C 0.4741(5) 0.4077(4) 0.12790(17) 0.0227(13) Uani 1 1 d .
H5 H 0.4875 0.4699 0.1193 0.027 Uiso 1 1 calc R
C6 C 0.4963(5) 0.3871(4) 0.16483(17) 0.0197(12) Uani 1 1 d .
C7 C 0.4775(5) 0.2965(4) 0.17759(17) 0.0222(13) Uani 1 1 d .
H7 H 0.4943 0.2820 0.2030 0.027 Uiso 1 1 calc R
C8 C 0.4338(5) 0.2265(4) 0.15308(17) 0.0188(12) Uani 1 1 d .
C9 C 0.4094(5) 0.2484(4) 0.11623(17) 0.0203(13) Uani 1 1 d .
H9 H 0.3767 0.2013 0.0997 0.024 Uiso 1 1 calc R
C11 C 0.5066(7) 0.5167(5) 0.04699(19) 0.0331(16) Uani 1 1 d .
H11 H 0.4391 0.5578 0.0521 0.040 Uiso 1 1 calc R
C12 C 0.6236(7) 0.5435(5) 0.0375(2) 0.0364(17) Uani 1 1 d .
H12 H 0.6538 0.6058 0.0343 0.044 Uiso 1 1 calc R
C13 C 0.6898(7) 0.4590(5) 0.03336(19) 0.0341(16) Uani 1 1 d .
H13 H 0.7752 0.4547 0.0268 0.041 Uiso 1 1 calc R
C21 C 0.2529(6) 0.2599(5) 0.02789(18) 0.0266(14) Uani 1 1 d .
H21 H 0.1782 0.2957 0.0301 0.032 Uiso 1 1 calc R
C22 C 0.2607(6) 0.1719(5) 0.0127(2) 0.0347(16) Uani 1 1 d .
H22 H 0.1936 0.1340 0.0027 0.042 Uiso 1 1 calc R
C23 C 0.3885(6) 0.1503(5) 0.01519(19) 0.0292(15) Uani 1 1 d .
H23 H 0.4233 0.0938 0.0061 0.035 Uiso 1 1 calc R
C31 C 0.5720(6) 0.6189(4) 0.16040(19) 0.0315(16) Uani 1 1 d .
H31 H 0.6576 0.6142 0.1541 0.038 Uiso 1 1 calc R
C32 C 0.4901(7) 0.6892(5) 0.1505(2) 0.0378(18) Uani 1 1 d .
H32 H 0.5063 0.7425 0.1356 0.045 Uiso 1 1 calc R
C33 C 0.3785(6) 0.6671(4) 0.1666(2) 0.0319(15) Uani 1 1 d .
H33 H 0.3049 0.7053 0.1649 0.038 Uiso 1 1 calc R
C41 C 0.6180(6) 0.4078(4) 0.25507(19) 0.0296(15) Uani 1 1 d .
H41 H 0.7058 0.4007 0.2520 0.035 Uiso 1 1 calc R
C42 C 0.5545(7) 0.3868(5) 0.2859(2) 0.0361(17) Uani 1 1 d .
H42 H 0.5890 0.3611 0.3084 0.043 Uiso 1 1 calc R
C43 C 0.4306(7) 0.4101(5) 0.27791(19) 0.0322(15) Uani 1 1 d .
H43 H 0.3650 0.4038 0.2947 0.039 Uiso 1 1 calc R
C51 C 0.3306(7) 0.1303(5) 0.22988(19) 0.0327(16) Uani 1 1 d .
H51 H 0.4041 0.1478 0.2443 0.039 Uiso 1 1 calc R
C52 C 0.2120(7) 0.1199(5) 0.2426(2) 0.0349(16) Uani 1 1 d .
H52 H 0.1860 0.1278 0.2672 0.042 Uiso 1 1 calc R
C53 C 0.1378(6) 0.0951(5) 0.2110(2) 0.0365(17) Uani 1 1 d .
H53 H 0.0498 0.0830 0.2111 0.044 Uiso 1 1 calc R
C61 C 0.5476(6) 0.0156(4) 0.13148(19) 0.0285(15) Uani 1 1 d .
H61 H 0.6280 0.0250 0.1436 0.034 Uiso 1 1 calc R
C62 C 0.5207(6) -0.0395(5) 0.1010(2) 0.0321(16) Uani 1 1 d .
H62 H 0.5782 -0.0768 0.0880 0.039 Uiso 1 1 calc R
C63 C 0.3925(6) -0.0297(5) 0.0932(2) 0.0328(16) Uani 1 1 d .
H63 H 0.3475 -0.0600 0.0732 0.039 Uiso 1 1 calc R
C71 C 0.6927(6) 0.1022(5) 0.0319(2) 0.0357(17) Uani 1 1 d .
C72 C 0.8372(6) 0.2537(5) 0.0330(2) 0.0335(16) Uani 1 1 d .
C73 C 0.6838(6) 0.2209(4) 0.0883(2) 0.0284(15) Uani 1 1 d .
C74 C 0.1369(6) 0.4496(5) 0.24888(19) 0.0339(16) Uani 1 1 d .
C75 C 0.1107(6) 0.5870(5) 0.1983(2) 0.0329(16) Uani 1 1 d .
C76 C 0.2134(6) 0.4206(5) 0.1806(2) 0.0305(15) Uani 1 1 d .
C77 C 0.0926(7) 0.0034(5) 0.0763(2) 0.0371(17) Uani 1 1 d .
C78 C -0.0339(6) 0.0441(5) 0.1361(2) 0.0335(16) Uani 1 1 d .
C79 C 0.1200(6) 0.1709(5) 0.10832(19) 0.0274(14) Uani 1 1 d .
N11 N 0.6156(5) 0.3849(4) 0.03994(15) 0.0265(12) Uani 1 1 d .
N12 N 0.5026(5) 0.4219(3) 0.04797(14) 0.0237(11) Uani 1 1 d .
N21 N 0.4562(5) 0.2181(3) 0.03185(15) 0.0236(11) Uani 1 1 d .
N22 N 0.3705(5) 0.2865(4) 0.03908(14) 0.0232(11) Uani 1 1 d .
N31 N 0.3872(5) 0.5854(3) 0.18472(15) 0.0240(11) Uani 1 1 d .
N32 N 0.5078(4) 0.5568(3) 0.18101(15) 0.0225(11) Uani 1 1 d .
N41 N 0.4151(5) 0.4431(4) 0.24328(15) 0.0260(12) Uani 1 1 d .
N42 N 0.5308(5) 0.4410(4) 0.22952(15) 0.0242(11) Uani 1 1 d .
N51 N 0.2048(5) 0.0903(4) 0.18099(16) 0.0296(13) Uani 1 1 d .
N52 N 0.3248(5) 0.1112(3) 0.19321(15) 0.0235(11) Uani 1 1 d .
N61 N 0.3408(5) 0.0272(4) 0.11712(15) 0.0251(12) Uani 1 1 d .
N62 N 0.4374(5) 0.0541(3) 0.14089(15) 0.0236(11) Uani 1 1 d .
O71 O 0.7138(5) 0.0239(4) 0.02959(17) 0.0493(14) Uani 1 1 d .
O72 O 0.9433(5) 0.2642(5) 0.02998(17) 0.0601(17) Uani 1 1 d .
O73 O 0.7048(4) 0.2098(3) 0.11954(14) 0.0352(11) Uani 1 1 d .
O74 O 0.0698(5) 0.4117(4) 0.26748(17) 0.0570(16) Uani 1 1 d .
O75 O 0.0268(5) 0.6311(4) 0.18746(16) 0.0498(14) Uani 1 1 d .
O76 O 0.1883(5) 0.3665(4) 0.15807(16) 0.0491(15) Uani 1 1 d .
O77 O 0.0657(6) -0.0216(4) 0.04674(17) 0.0555(15) Uani 1 1 d .
O78 O -0.1383(5) 0.0404(4) 0.14270(18) 0.0519(16) Uani 1 1 d .
O79 O 0.1015(5) 0.2461(3) 0.09775(14) 0.0374(12) Uani 1 1 d .
O81 O 0.1608(5) -0.0522(5) 0.3096(2) 0.069(2) Uani 1 1 d .
C81 C 0.1203(6) -0.1087(6) 0.3315(3) 0.046(2) Uani 1 1 d .
C82 C 0.0812(8) -0.2034(6) 0.3197(3) 0.054(2) Uani 1 1 d .
H82A H 0.0515 -0.2019 0.2936 0.080 Uiso 1 1 calc R
H82B H 0.0130 -0.2252 0.3349 0.080 Uiso 1 1 calc R
H82C H 0.1531 -0.2466 0.3227 0.080 Uiso 1 1 calc R
C83 C 0.1150(8) -0.0837(6) 0.3713(3) 0.056(2) Uani 1 1 d .
H83A H 0.1789 -0.1198 0.3857 0.085 Uiso 1 1 calc R
H83B H 0.0313 -0.0987 0.3799 0.085 Uiso 1 1 calc R
H83C H 0.1314 -0.0162 0.3745 0.085 Uiso 1 1 calc R
O82 O -0.1577(5) -0.0129(4) 0.45481(16) 0.0477(14) Uani 1 1 d .
C84 C -0.1086(6) 0.0526(5) 0.4392(2) 0.0353(17) Uani 1 1 d .
C85 C 0.0003(7) 0.1034(6) 0.4570(2) 0.047(2) Uani 1 1 d .
H85A H 0.0219 0.0752 0.4813 0.071 Uiso 1 1 calc R
H85B H -0.0217 0.1698 0.4603 0.071 Uiso 1 1 calc R
H85C H 0.0727 0.0987 0.4413 0.071 Uiso 1 1 calc R
C86 C -0.1593(8) 0.0877(7) 0.4031(2) 0.060(2) Uani 1 1 d .
H86A H -0.2231 0.0437 0.3929 0.090 Uiso 1 1 calc R
H86B H -0.0907 0.0929 0.3860 0.090 Uiso 1 1 calc R
H86C H -0.1977 0.1497 0.4063 0.090 Uiso 1 1 calc R
O83 O 0.2009(5) 0.1724(4) 0.38735(17) 0.0573(16) Uani 1 1 d .
C87 C 0.1662(5) 0.2623(3) 0.38022(14) 0.0100(10) Uiso 1 1 d .
C88 C 0.1384(9) 0.3176(6) 0.4118(2) 0.057(2) Uani 1 1 d .
H88A H 0.1417 0.2776 0.4340 0.085 Uiso 1 1 calc R
H88B H 0.0539 0.3448 0.4082 0.085 Uiso 1 1 calc R
H88C H 0.2005 0.3684 0.4150 0.085 Uiso 1 1 calc R
C89 C 0.1825(7) 0.2964(6) 0.3447(2) 0.048(2) Uani 1 1 d .
H89A H 0.2183 0.2468 0.3296 0.072 Uiso 1 1 calc R
H89B H 0.2398 0.3505 0.3460 0.072 Uiso 1 1 calc R
H89C H 0.1008 0.3160 0.3335 0.072 Uiso 1 1 calc R

loop_
_atom_site_aniso_label
_atom_site_aniso_U_11
_atom_site_aniso_U_22
_atom_site_aniso_U_33
_atom_site_aniso_U_23
_atom_site_aniso_U_13
_atom_site_aniso_U_12
Re1 0.02324(13) 0.02483(14) 0.02503(15) -0.00048(10) 0.00138(10) -0.00130(10)
Re2 0.02320(13) 0.02505(14) 0.02187(14) -0.00254(10) 0.00191(10) -0.00080(10)
Re3 0.02256(13) 0.02164(13) 0.03292(16) 0.00098(11) -0.00106(10) -0.00090(10)
Br1 0.0502(4) 0.0332(4) 0.0277(4) -0.0032(3) 0.0046(3) 0.0033(3)
Br2 0.0386(4) 0.0361(4) 0.0334(4) -0.0144(3) -0.0055(3) 0.0074(3)
Br3 0.0333(4) 0.0269(4) 0.0593(5) 0.0085(3) -0.0025(3) -0.0013(3)
C1 0.029(3) 0.017(3) 0.021(3) 0.002(2) 0.002(3) 0.005(2)
C2 0.026(3) 0.021(3) 0.028(4) 0.000(3) 0.001(3) 0.000(3)
C3 0.024(3) 0.020(3) 0.020(3) -0.001(2) -0.001(2) 0.000(2)
C4 0.023(3) 0.019(3) 0.020(3) 0.001(2) 0.004(2) 0.005(2)
C5 0.028(3) 0.016(3) 0.024(4) 0.003(2) 0.008(3) 0.003(2)
C6 0.017(3) 0.018(3) 0.024(3) -0.002(2) 0.002(2) 0.000(2)
C7 0.027(3) 0.021(3) 0.019(3) 0.003(2) 0.002(2) 0.003(3)
C8 0.017(3) 0.017(3) 0.023(3) 0.002(2) 0.002(2) 0.001(2)
C9 0.016(3) 0.023(3) 0.023(3) -0.003(2) 0.002(2) -0.002(2)
C11 0.055(4) 0.025(3) 0.019(4) 0.003(3) -0.007(3) -0.005(3)
C12 0.048(4) 0.032(4) 0.028(4) 0.005(3) -0.002(3) -0.017(3)
C13 0.040(4) 0.039(4) 0.023(4) 0.003(3) 0.003(3) -0.014(3)
C21 0.024(3) 0.035(4) 0.021(4) 0.005(3) -0.001(3) -0.002(3)
C22 0.033(4) 0.038(4) 0.033(4) -0.004(3) -0.002(3) -0.007(3)
C23 0.030(3) 0.025(3) 0.032(4) -0.009(3) 0.003(3) 0.002(3)
C31 0.035(4) 0.027(4) 0.033(4) 0.000(3) 0.009(3) -0.013(3)
C32 0.052(4) 0.020(3) 0.042(5) 0.009(3) 0.009(4) -0.005(3)
C33 0.035(4) 0.022(3) 0.039(4) 0.003(3) 0.003(3) 0.004(3)
C41 0.036(4) 0.018(3) 0.034(4) -0.008(3) -0.005(3) 0.004(3)
C42 0.052(4) 0.028(4) 0.027(4) 0.003(3) -0.010(3) 0.002(3)
C43 0.044(4) 0.028(4) 0.024(4) 0.004(3) -0.002(3) -0.002(3)
C51 0.045(4) 0.026(4) 0.026(4) 0.004(3) 0.001(3) -0.004(3)
C52 0.050(4) 0.032(4) 0.024(4) 0.004(3) 0.014(3) 0.000(3)
C53 0.030(4) 0.046(4) 0.035(4) 0.000(3) 0.012(3) -0.001(3)
C61 0.025(3) 0.024(3) 0.037(4) 0.005(3) 0.002(3) 0.004(3)
C62 0.031(4) 0.033(4) 0.032(4) -0.005(3) 0.008(3) 0.006(3)
C63 0.033(4) 0.030(4) 0.036(4) -0.005(3) 0.008(3) -0.005(3)
C71 0.031(4) 0.034(4) 0.042(5) -0.008(3) 0.004(3) 0.003(3)
C72 0.022(3) 0.049(4) 0.029(4) 0.005(3) -0.003(3) -0.005(3)
C73 0.020(3) 0.026(3) 0.039(5) -0.002(3) 0.004(3) -0.004(3)
C74 0.034(4) 0.043(4) 0.025(4) 0.000(3) 0.006(3) -0.002(3)
C75 0.031(4) 0.039(4) 0.028(4) 0.001(3) 0.003(3) 0.007(3)
C76 0.022(3) 0.039(4) 0.030(4) -0.005(3) 0.006(3) 0.000(3)
C77 0.035(4) 0.024(4) 0.052(5) -0.001(3) -0.002(3) -0.005(3)
C78 0.027(4) 0.026(4) 0.048(5) 0.007(3) -0.005(3) 0.003(3)
C79 0.031(3) 0.024(3) 0.027(4) -0.001(3) 0.000(3) 0.000(3)
N11 0.034(3) 0.024(3) 0.021(3) 0.002(2) 0.005(2) -0.006(2)
N12 0.034(3) 0.019(3) 0.018(3) 0.005(2) 0.002(2) 0.000(2)
N21 0.027(3) 0.016(3) 0.028(3) -0.002(2) -0.002(2) -0.001(2)
N22 0.025(3) 0.024(3) 0.021(3) -0.002(2) 0.000(2) 0.002(2)
N31 0.027(3) 0.018(3) 0.027(3) 0.001(2) 0.000(2) 0.004(2)
N32 0.022(3) 0.019(3) 0.026(3) -0.004(2) 0.002(2) -0.001(2)
N41 0.029(3) 0.029(3) 0.020(3) -0.002(2) 0.005(2) -0.003(2)
N42 0.027(3) 0.023(3) 0.022(3) -0.002(2) -0.002(2) 0.002(2)
N51 0.029(3) 0.018(3) 0.042(4) 0.004(2) 0.004(2) -0.002(2)
N52 0.026(3) 0.016(2) 0.029(3) 0.002(2) 0.004(2) -0.002(2)
N61 0.026(3) 0.024(3) 0.025(3) 0.000(2) 0.002(2) -0.001(2)
N62 0.024(3) 0.019(3) 0.028(3) 0.001(2) 0.000(2) -0.003(2)
O71 0.052(3) 0.030(3) 0.066(4) -0.014(3) 0.003(3) 0.005(3)
O72 0.028(3) 0.098(5) 0.055(4) 0.019(3) 0.000(3) -0.011(3)
O73 0.034(3) 0.041(3) 0.030(3) 0.007(2) -0.005(2) -0.001(2)
O74 0.051(3) 0.072(4) 0.049(4) 0.014(3) 0.018(3) -0.010(3)
O75 0.034(3) 0.055(3) 0.060(4) 0.003(3) 0.001(3) 0.008(3)
O76 0.036(3) 0.056(4) 0.055(4) -0.028(3) 0.005(3) -0.008(3)
O77 0.069(4) 0.055(4) 0.041(4) -0.005(3) -0.009(3) -0.010(3)
O78 0.024(3) 0.042(3) 0.090(5) 0.005(3) 0.007(3) 0.000(2)
O79 0.047(3) 0.030(3) 0.035(3) 0.003(2) 0.000(2) 0.006(2)
O81 0.033(3) 0.082(5) 0.095(6) 0.037(4) 0.009(3) -0.001(3)
C81 0.020(3) 0.048(5) 0.069(6) 0.021(4) 0.009(4) 0.008(3)
C82 0.049(5) 0.058(5) 0.055(6) 0.000(4) 0.009(4) 0.018(4)
C83 0.056(5) 0.042(5) 0.070(7) 0.006(4) 0.002(5) 0.004(4)
O82 0.047(3) 0.051(3) 0.045(4) 0.005(3) 0.000(3) -0.017(3)
C84 0.030(4) 0.043(4) 0.033(4) -0.002(3) 0.008(3) 0.008(3)
C85 0.040(4) 0.049(5) 0.053(6) 0.006(4) 0.007(4) -0.012(4)
C86 0.065(6) 0.081(7) 0.034(5) 0.003(5) -0.002(4) 0.008(5)
O83 0.059(4) 0.058(4) 0.057(4) 0.015(3) 0.026(3) 0.013(3)
C88 0.074(6) 0.044(5) 0.052(6) 0.010(4) -0.005(5) 0.001(4)
C89 0.047(5) 0.043(5) 0.054(6) -0.003(4) -0.003(4) 0.015(4)

loop_
_atom_type_symbol
_atom_type_description
_atom_type_scat_dispersion_real
_atom_type_scat_dispersion_imag
_atom_type_scat_source
C C 0.0033 0.0016 'International Tables Vol C Tables 4.2.6.8 and 6.1.1.4'
H H 0.0000 0.0000 'International Tables Vol C Tables 4.2.6.8 and 6.1.1.4'
N N 0.0061 0.0033 'International Tables Vol C Tables 4.2.6.8 and 6.1.1.4'
O O 0.0106 0.0060 'International Tables Vol C Tables 4.2.6.8 and 6.1.1.4'
Br Br -0.2901 2.4595 'International Tables Vol C Tables 4.2.6.8 and 6.1.1.4'
Re Re -1.0185 7.2310 'International Tables Vol C Tables 4.2.6.8 and 6.1.1.4'

loop_
_geom_angle_atom_site_label_1
_geom_angle_atom_site_label_2
_geom_angle_atom_site_label_3
_geom_angle
C73 Re1 C72 89.3(3)
C73 Re1 C71 87.8(3)
C72 Re1 C71 87.2(3)
C73 Re1 N21 98.2(2)
C72 Re1 N21 172.3(3)
C71 Re1 N21 94.1(2)
C73 Re1 N11 93.2(2)
C72 Re1 N11 94.7(3)
C71 Re1 N11 177.8(3)
N21 Re1 N11 83.86(19)
C73 Re1 Br1 178.01(18)
C72 Re1 Br1 88.7(2)
C71 Re1 Br1 91.7(2)
N21 Re1 Br1 83.72(14)
N11 Re1 Br1 87.35(14)
C76 Re2 C74 88.6(3)
C76 Re2 C75 89.6(3)
C74 Re2 C75 88.6(3)
C76 Re2 N31 93.5(2)
C74 Re2 N31 176.7(3)
C75 Re2 N31 93.9(2)
C76 Re2 N41 96.8(2)
C74 Re2 N41 92.8(3)
C75 Re2 N41 173.5(3)
N31 Re2 N41 84.46(19)
C76 Re2 Br2 178.3(2)
C74 Re2 Br2 92.8(2)
C75 Re2 Br2 89.6(2)
N31 Re2 Br2 85.14(14)
N41 Re2 Br2 84.06(14)
C79 Re3 C78 88.5(3)
C79 Re3 C77 88.0(3)
C78 Re3 C77 88.0(3)
C79 Re3 N61 99.3(2)
C78 Re3 N61 172.1(2)
C77 Re3 N61 93.1(3)
C79 Re3 N51 92.9(2)
C78 Re3 N51 94.7(3)
C77 Re3 N51 177.2(2)
N61 Re3 N51 84.2(2)
C79 Re3 Br3 177.82(19)
C78 Re3 Br3 89.55(19)
C77 Re3 Br3 92.9(2)
N61 Re3 Br3 82.61(13)
N51 Re3 Br3 86.33(13)
N22 C1 N12 110.2(5)
N22 C1 C4 113.4(5)
N12 C1 C4 111.8(5)
N22 C1 H1 107.0
N12 C1 H1 107.0
C4 C1 H1 107.0
N42 C2 N32 111.7(5)
N42 C2 C6 112.8(5)
N32 C2 C6 112.3(5)
N42 C2 H2 106.5
N32 C2 H2 106.5
C6 C2 H2 106.5
N62 C3 N52 112.7(5)
N62 C3 C8 113.8(5)
N52 C3 C8 113.7(5)
N62 C3 H3 105.2
N52 C3 H3 105.2
C8 C3 H3 105.2
C9 C4 C5 118.7(6)
C9 C4 C1 122.4(5)
C5 C4 C1 118.6(5)
C6 C5 C4 120.9(5)
C6 C5 H5 119.5
C4 C5 H5 119.5
C5 C6 C7 119.9(6)
C5 C6 C2 120.1(5)
C7 C6 C2 119.8(6)
C6 C7 C8 120.0(6)
C6 C7 H7 120.0
C8 C7 H7 120.0
C9 C8 C7 119.6(5)
C9 C8 C3 123.8(5)
C7 C8 C3 116.3(5)
C8 C9 C4 120.9(6)
C8 C9 H9 119.6
C4 C9 H9 119.6
N12 C11 C12 108.5(7)
N12 C11 H11 125.8
C12 C11 H11 125.8
C11 C12 C13 104.9(6)
C11 C12 H12 127.6
C13 C12 H12 127.6
N11 C13 C12 110.5(6)
N11 C13 H13 124.8
C12 C13 H13 124.8
N22 C21 C22 107.7(6)
N22 C21 H21 126.1
C22 C21 H21 126.1
C21 C22 C23 104.6(6)
C21 C22 H22 127.7
C23 C22 H22 127.7
N21 C23 C22 112.0(6)
N21 C23 H23 124.0
C22 C23 H23 124.0
N32 C31 C32 106.8(6)
N32 C31 H31 126.6
C32 C31 H31 126.6
C31 C32 C33 105.9(6)
C31 C32 H32 127.0
C33 C32 H32 127.0
N31 C33 C32 111.3(6)
N31 C33 H33 124.3
C32 C33 H33 124.3
N42 C41 C42 106.5(6)
N42 C41 H41 126.8
C42 C41 H41 126.8
C41 C42 C43 106.4(6)
C41 C42 H42 126.8
C43 C42 H42 126.8
N41 C43 C42 110.7(6)
N41 C43 H43 124.6
C42 C43 H43 124.6
N52 C51 C52 107.9(6)
N52 C51 H51 126.0
C52 C51 H51 126.0
C51 C52 C53 104.1(6)
C51 C52 H52 127.9
C53 C52 H52 127.9
N51 C53 C52 112.1(6)
N51 C53 H53 124.0
C52 C53 H53 124.0
N62 C61 C62 106.5(6)
N62 C61 H61 126.8
C62 C61 H61 126.8
C61 C62 C63 105.8(6)
C61 C62 H62 127.1
C63 C62 H62 127.1
N61 C63 C62 111.2(7)
N61 C63 H63 124.4
C62 C63 H63 124.4
O71 C71 Re1 179.0(7)
O72 C72 Re1 177.8(7)
O73 C73 Re1 175.9(6)
O74 C74 Re2 179.9(9)
O75 C75 Re2 178.7(6)
O76 C76 Re2 178.1(6)
O77 C77 Re3 179.0(7)
O78 C78 Re3 177.7(6)
O79 C79 Re3 176.8(6)
C13 N11 N12 105.6(5)
C13 N11 Re1 128.4(5)
N12 N11 Re1 125.9(4)
C11 N12 N11 110.6(5)
C11 N12 C1 125.1(5)
N11 N12 C1 123.1(5)
C23 N21 N22 104.5(5)
C23 N21 Re1 128.7(4)
N22 N21 Re1 125.5(4)
C21 N22 N21 111.1(5)
C21 N22 C1 125.3(5)
N21 N22 C1 122.2(5)
C33 N31 N32 104.8(5)
C33 N31 Re2 130.2(4)
N32 N31 Re2 124.8(4)
N31 N32 C31 111.1(5)
N31 N32 C2 122.5(5)
C31 N32 C2 125.1(5)
C43 N41 N42 105.3(5)
C43 N41 Re2 128.1(4)
N42 N41 Re2 125.5(4)
N41 N42 C41 111.1(5)
N41 N42 C2 122.0(5)
C41 N42 C2 126.5(5)
C53 N51 N52 104.7(6)
C53 N51 Re3 127.6(5)
N52 N51 Re3 127.5(4)
C51 N52 N51 111.1(5)
C51 N52 C3 124.2(5)
N51 N52 C3 123.8(5)
C63 N61 N62 105.1(5)
C63 N61 Re3 126.9(5)
N62 N61 Re3 126.3(4)
C61 N62 N61 111.3(5)
C61 N62 C3 123.2(5)
N61 N62 C3 124.6(5)
O81 C81 C82 121.3(9)
O81 C81 C83 120.2(9)
C82 C81 C83 118.5(7)
C81 C82 H82A 109.5
C81 C82 H82B 109.5
H82A C82 H82B 109.5
C81 C82 H82C 109.5
H82A C82 H82C 109.5
H82B C82 H82C 109.5
C81 C83 H83A 109.5
C81 C83 H83B 109.5
H83A C83 H83B 109.5
C81 C83 H83C 109.5
H83A C83 H83C 109.5
H83B C83 H83C 109.5
O82 C84 C86 121.4(7)
O82 C84 C85 120.9(7)
C86 C84 C85 117.6(7)
C84 C85 H85A 109.5
C84 C85 H85B 109.5
H85A C85 H85B 109.5
C84 C85 H85C 109.5
H85A C85 H85C 109.5
H85B C85 H85C 109.5
C84 C86 H86A 109.5
C84 C86 H86B 109.5
H86A C86 H86B 109.5
C84 C86 H86C 109.5
H86A C86 H86C 109.5
H86B C86 H86C 109.5
O83 C87 C89 117.4(5)
O83 C87 C88 115.6(6)
C89 C87 C88 125.9(6)
C87 C88 H88A 109.5
C87 C88 H88B 109.5
H88A C88 H88B 109.5
C87 C88 H88C 109.5
H88A C88 H88C 109.5
H88B C88 H88C 109.5
C87 C89 H89A 109.5
C87 C89 H89B 109.5
H89A C89 H89B 109.5
C87 C89 H89C 109.5
H89A C89 H89C 109.5
H89B C89 H89C 109.5

loop_
_geom_bond_atom_site_label_1
_geom_bond_atom_site_label_2
_geom_bond_distance
Re1 C73 1.902(8)
Re1 C72 1.910(6)
Re1 C71 1.920(7)
Re1 N21 2.175(5)
Re1 N11 2.190(5)
Re1 Br1 2.6355(8)
Re2 C76 1.904(7)
Re2 C74 1.916(7)
Re2 C75 1.919(7)
Re2 N31 2.179(5)
Re2 N41 2.183(5)
Re2 Br2 2.6247(7)
Re3 C79 1.901(7)
Re3 C78 1.911(7)
Re3 C77 1.921(8)
Re3 N61 2.177(5)
Re3 N51 2.184(6)
Re3 Br3 2.6242(7)
C1 N22 1.456(8)
C1 N12 1.461(7)
C1 C4 1.511(8)
C1 H1 1.0000
C2 N42 1.445(8)
C2 N32 1.464(8)
C2 C6 1.522(8)
C2 H2 1.0000
C3 N62 1.445(8)
C3 N52 1.469(7)
C3 C8 1.525(8)
C3 H3 1.0000
C4 C9 1.391(8)
C4 C5 1.393(8)
C5 C6 1.376(9)
C5 H5 0.9500
C6 C7 1.385(8)
C7 C8 1.396(8)
C7 H7 0.9500
C8 C9 1.380(8)
C9 H9 0.9500
C11 N12 1.347(8)
C11 C12 1.359(10)
C11 H11 0.9500
C12 C13 1.403(10)
C12 H12 0.9500
C13 N11 1.342(8)
C13 H13 0.9500
C21 N22 1.348(8)
C21 C22 1.369(9)
C21 H21 0.9500
C22 C23 1.391(9)
C22 H22 0.9500
C23 N21 1.329(8)
C23 H23 0.9500
C31 N32 1.359(8)
C31 C32 1.360(10)
C31 H31 0.9500
C32 C33 1.381(9)
C32 H32 0.9500
C33 N31 1.334(8)
C33 H33 0.9500
C41 N42 1.360(8)
C41 C42 1.363(10)
C41 H41 0.9500
C42 C43 1.373(10)
C42 H42 0.9500
C43 N41 1.339(8)
C43 H43 0.9500
C51 N52 1.351(9)
C51 C52 1.370(9)
C51 H51 0.9500
C52 C53 1.400(10)
C52 H52 0.9500
C53 N51 1.328(8)
C53 H53 0.9500
C61 N62 1.350(8)
C61 C62 1.369(10)
C61 H61 0.9500
C62 C63 1.385(10)
C62 H62 0.9500
C63 N61 1.323(8)
C63 H63 0.9500
C71 O71 1.139(8)
C72 O72 1.147(8)
C73 O73 1.151(8)
C74 O74 1.139(8)
C75 O75 1.142(8)
C76 O76 1.141(8)
C77 O77 1.148(9)
C78 O78 1.147(8)
C79 O79 1.148(8)
N11 N12 1.355(7)
N21 N22 1.365(7)
N31 N32 1.357(7)
N41 N42 1.348(7)
N51 N52 1.361(7)
N61 N62 1.361(7)
O81 C81 1.220(9)
C81 C82 1.465(12)
C81 C83 1.486(12)
C82 H82A 0.9800
C82 H82B 0.9800
C82 H82C 0.9800
C83 H83A 0.9800
C83 H83B 0.9800
C83 H83C 0.9800
O82 C84 1.218(8)
C84 C86 1.476(11)
C84 C85 1.483(10)
C85 H85A 0.9800
C85 H85B 0.9800
C85 H85C 0.9800
C86 H86A 0.9800
C86 H86B 0.9800
C86 H86C 0.9800
O83 C87 1.351(7)
C87 C89 1.390(10)
C87 C88 1.430(10)
C88 H88A 0.9800
C88 H88B 0.9800
C88 H88C 0.9800
C89 H89A 0.9800
C89 H89B 0.9800
C89 H89C 0.9800

loop_
_geom_torsion_atom_site_label_1
_geom_torsion_atom_site_label_2
_geom_torsion_atom_site_label_3
_geom_torsion_atom_site_label_4
_geom_torsion
N22 C1 C4 C9 -11.4(8)
N12 C1 C4 C9 -136.7(5)
N22 C1 C4 C5 174.4(5)
N12 C1 C4 C5 49.0(7)
C9 C4 C5 C6 1.9(8)
C1 C4 C5 C6 176.3(5)
C4 C5 C6 C7 0.3(8)
C4 C5 C6 C2 175.6(5)
N42 C2 C6 C5 161.1(5)
N32 C2 C6 C5 33.8(7)
N42 C2 C6 C7 -23.6(8)
N32 C2 C6 C7 -150.8(5)
C5 C6 C7 C8 -1.1(8)
C2 C6 C7 C8 -176.5(5)
C6 C7 C8 C9 -0.1(8)
C6 C7 C8 C3 173.8(5)
N62 C3 C8 C9 19.1(8)
N52 C3 C8 C9 -111.8(6)
N62 C3 C8 C7 -154.5(5)
N52 C3 C8 C7 74.6(7)
C7 C8 C9 C4 2.3(8)
C3 C8 C9 C4 -171.1(5)
C5 C4 C9 C8 -3.2(8)
C1 C4 C9 C8 -177.4(5)
N12 C11 C12 C13 -0.8(8)
C11 C12 C13 N11 0.3(8)
N22 C21 C22 C23 -1.0(8)
C21 C22 C23 N21 2.0(8)
N32 C31 C32 C33 1.3(8)
C31 C32 C33 N31 -2.0(9)
N42 C41 C42 C43 -1.2(7)
C41 C42 C43 N41 1.0(8)
N52 C51 C52 C53 -0.8(7)
C51 C52 C53 N51 0.0(8)
N62 C61 C62 C63 1.0(7)
C61 C62 C63 N61 -0.4(8)
C12 C13 N11 N12 0.4(7)
C12 C13 N11 Re1 177.5(5)
C73 Re1 N11 C13 102.6(6)
C72 Re1 N11 C13 13.0(6)
N21 Re1 N11 C13 -159.5(6)
Br1 Re1 N11 C13 -75.5(6)
C73 Re1 N11 N12 -80.8(5)
C72 Re1 N11 N12 -170.4(5)
N21 Re1 N11 N12 17.1(5)
Br1 Re1 N11 N12 101.1(5)
C12 C11 N12 N11 1.1(7)
C12 C11 N12 C1 168.8(6)
C13 N11 N12 C11 -0.9(7)
Re1 N11 N12 C11 -178.1(4)
C13 N11 N12 C1 -168.9(6)
Re1 N11 N12 C1 13.9(8)
N22 C1 N12 C11 137.8(6)
C4 C1 N12 C11 -95.1(7)
N22 C1 N12 N11 -56.0(7)
C4 C1 N12 N11 71.1(7)
C22 C23 N21 N22 -2.2(7)
C22 C23 N21 Re1 -169.5(5)
C73 Re1 N21 C23 -115.2(6)
C71 Re1 N21 C23 -26.8(6)
N11 Re1 N21 C23 152.4(6)
Br1 Re1 N21 C23 64.4(6)
C73 Re1 N21 N22 79.9(5)
C71 Re1 N21 N22 168.2(5)
N11 Re1 N21 N22 -12.5(5)
Br1 Re1 N21 N22 -100.5(5)
C22 C21 N22 N21 -0.3(7)
C22 C21 N22 C1 -166.9(6)
C23 N21 N22 C21 1.5(7)
Re1 N21 N22 C21 169.4(4)
C23 N21 N22 C1 168.6(5)
Re1 N21 N22 C1 -23.5(7)
N12 C1 N22 C21 -133.4(6)
C4 C1 N22 C21 100.4(7)
N12 C1 N22 N21 61.4(7)
C4 C1 N22 N21 -64.8(7)
C32 C33 N31 N32 1.9(8)
C32 C33 N31 Re2 177.3(5)
C76 Re2 N31 C33 105.8(6)
C75 Re2 N31 C33 16.0(6)
N41 Re2 N31 C33 -157.7(6)
Br2 Re2 N31 C33 -73.2(6)
C76 Re2 N31 N32 -79.6(5)
C75 Re2 N31 N32 -169.4(5)
N41 Re2 N31 N32 16.9(5)
Br2 Re2 N31 N32 101.4(5)
C33 N31 N32 C31 -1.0(7)
Re2 N31 N32 C31 -176.7(4)
C33 N31 N32 C2 -168.7(6)
Re2 N31 N32 C2 15.6(8)
C32 C31 N32 N31 -0.2(8)
C32 C31 N32 C2 167.1(6)
N42 C2 N32 N31 -57.9(7)
C6 C2 N32 N31 70.0(7)
N42 C2 N32 C31 136.2(6)
C6 C2 N32 C31 -96.0(7)
C42 C43 N41 N42 -0.5(7)
C42 C43 N41 Re2 -168.7(5)
C76 Re2 N41 C43 -117.1(6)
C74 Re2 N41 C43 -28.1(6)
N31 Re2 N41 C43 150.0(6)
Br2 Re2 N41 C43 64.4(5)
C76 Re2 N41 N42 76.9(5)
C74 Re2 N41 N42 165.9(5)
N31 Re2 N41 N42 -15.9(5)
Br2 Re2 N41 N42 -101.6(5)
C43 N41 N42 C41 -0.3(7)
Re2 N41 N42 C41 168.3(4)
C43 N41 N42 C2 173.2(5)
Re2 N41 N42 C2 -18.2(8)
C42 C41 N42 N41 0.9(7)
C42 C41 N42 C2 -172.2(6)
N32 C2 N42 N41 59.1(7)
C6 C2 N42 N41 -68.5(7)
N32 C2 N42 C41 -128.4(6)
C6 C2 N42 C41 104.0(7)
C52 C53 N51 N52 0.8(8)
C52 C53 N51 Re3 175.2(4)
C79 Re3 N51 C53 99.5(6)
C78 Re3 N51 C53 10.8(6)
N61 Re3 N51 C53 -161.4(6)
Br3 Re3 N51 C53 -78.5(6)
C79 Re3 N51 N52 -87.3(5)
C78 Re3 N51 N52 -176.0(5)
N61 Re3 N51 N52 11.8(5)
Br3 Re3 N51 N52 94.7(5)
C52 C51 N52 N51 1.3(7)
C52 C51 N52 C3 171.4(5)
C53 N51 N52 C51 -1.3(7)
Re3 N51 N52 C51 -175.7(4)
C53 N51 N52 C3 -171.4(5)
Re3 N51 N52 C3 14.1(8)
N62 C3 N52 C51 142.5(6)
C8 C3 N52 C51 -86.0(7)
N62 C3 N52 N51 -48.5(7)
C8 C3 N52 N51 82.9(7)
C62 C63 N61 N62 -0.3(7)
C62 C63 N61 Re3 -166.0(4)
C79 Re3 N61 C63 -113.0(6)
C77 Re3 N61 C63 -24.5(6)
N51 Re3 N61 C63 155.0(6)
Br3 Re3 N61 C63 68.0(5)
C79 Re3 N61 N62 84.2(5)
C77 Re3 N61 N62 172.7(5)
N51 Re3 N61 N62 -7.8(5)
Br3 Re3 N61 N62 -94.8(5)
C62 C61 N62 N61 -1.3(7)
C62 C61 N62 C3 -171.3(6)
C63 N61 N62 C61 1.0(7)
Re3 N61 N62 C61 166.8(4)
C63 N61 N62 C3 170.9(5)
Re3 N61 N62 C3 -23.3(8)
N52 C3 N62 C61 -137.3(6)
C8 C3 N62 C61 91.3(7)
N52 C3 N62 N61 54.0(8)
C8 C3 N62 N61 -77.4(7)
